data_7017636
loop_
_publ_author_name
'Koby\/lka, Micha\/l J'
'Janczak, Jan'
'Lis, Tadeusz'
'Kowalik-Jankowska, Teresa'
'K\/lak, Julia'
'Pietruszka, Marta'
'Lisowski, Jerzy'

_publ_section_title
;
 Trinuclear Cu(ii) complexes of a chiral N(6)O(3) amine.
;
_journal_issue 5
_journal_name_full 'Dalton transactions (Cambridge, England : 2003)'
_journal_page_first 1503
_journal_page_last 1511
_journal_paper_doi 10.1039/c1dt11286d
_journal_volume 41
_journal_year 2012
_chemical_absolute_configuration rm
_chemical_formula_moiety 'C45 H63 Cu3 N6 O3, 3(C2 H3 O2)'
_chemical_formula_sum 'C51 H72 Cu3 N6 O9'
_chemical_formula_weight 1103.77
_chemical_name_systematic
;
?
;
_space_group_IT_number 146
_symmetry_cell_setting trigonal
_symmetry_space_group_name_Hall 'R 3'
_symmetry_space_group_name_H-M 'R 3 :H'
_atom_sites_solution_hydrogens geom
_atom_sites_solution_primary direct
_atom_sites_solution_secondary difmap
_audit_creation_method SHELXL-97
_cell_angle_alpha 90.00
_cell_angle_beta 90.00
_cell_angle_gamma 120.00
_cell_formula_units_Z 6
_cell_length_a 15.410(2)
_cell_length_b 15.410(2)
_cell_length_c 49.357(9)
_cell_measurement_reflns_used 1262
_cell_measurement_temperature 100(2)
_cell_measurement_theta_max 30.0
_cell_measurement_theta_min 3.16
_cell_volume 10150(3)
_computing_cell_refinement
;
CrysAlis Red, Version 1.171.33.48, Oxford Diffraction, 2009
;
_computing_data_collection
;
CrysAlis CCD, Version 1.171.33.48, Oxford Diffraction, 2009
;
_computing_data_reduction
;
CrysAlis Red, Version 1.171.33.48, Oxford Diffraction, 2009
;
_computing_publication_material 'SHELXL-97 (Sheldrick, 1997)'
_computing_structure_refinement 'SHELXL-97 (Sheldrick, 1997)'
_computing_structure_solution 'SHELXS-97 (Sheldrick, 1990)'
_diffrn_ambient_temperature 100(2)
_diffrn_detector_area_resol_mean '1024x1024 with blocks 2x2'
_diffrn_measured_fraction_theta_full 0.997
_diffrn_measured_fraction_theta_max 0.997
_diffrn_measurement_device_type 'KUMA KM-4 with CCD detector'
_diffrn_measurement_method \w-scan
_diffrn_radiation_monochromator graphite
_diffrn_radiation_source 'fine-focus sealed tube'
_diffrn_radiation_type MoK\a
_diffrn_radiation_wavelength 0.71073
_diffrn_reflns_av_R_equivalents 0.0602
_diffrn_reflns_av_sigmaI/netI 0.0554
_diffrn_reflns_limit_h_max 21
_diffrn_reflns_limit_h_min -19
_diffrn_reflns_limit_k_max 16
_diffrn_reflns_limit_k_min -21
_diffrn_reflns_limit_l_max 69
_diffrn_reflns_limit_l_min -69
_diffrn_reflns_number 43161
_diffrn_reflns_theta_full 30.00
_diffrn_reflns_theta_max 30.00
_diffrn_reflns_theta_min 3.16
_exptl_absorpt_coefficient_mu 0.980
_exptl_absorpt_correction_T_max 0.8603
_exptl_absorpt_correction_T_min 0.7861
_exptl_absorpt_correction_type numerical
_exptl_absorpt_process_details
;
CrysAlis Red, Version 1.171.33.48, Oxford Diffraction, 2009
;
_exptl_crystal_colour blue
_exptl_crystal_density_diffrn 1.083
_exptl_crystal_density_meas 1.08
_exptl_crystal_density_method floatation
_exptl_crystal_description parallelepiped
_exptl_crystal_F_000 3474
_exptl_crystal_size_max 0.26
_exptl_crystal_size_mid 0.22
_exptl_crystal_size_min 0.16
_refine_diff_density_max 0.922
_refine_diff_density_min -0.841
_refine_diff_density_rms 0.099
_refine_ls_abs_structure_details 'Flack H D (1983), Acta Cryst. A39, 876-881'
_refine_ls_abs_structure_Flack 0.122(16)
_refine_ls_extinction_method none
_refine_ls_goodness_of_fit_ref 1.146
_refine_ls_hydrogen_treatment constr
_refine_ls_matrix_type full
_refine_ls_number_parameters 429
_refine_ls_number_reflns 12934
_refine_ls_number_restraints 3
_refine_ls_restrained_S_all 1.146
_refine_ls_R_factor_all 0.0951
_refine_ls_R_factor_gt 0.0778
_refine_ls_shift/su_max 0.007
_refine_ls_shift/su_mean 0.000
_refine_ls_structure_factor_coef Fsqd
_refine_ls_weighting_details 'calc w=1/[\s^2^(Fo^2^)+(0.1000P)^2^+13.0316P] where P=(Fo^2^+2Fc^2^)/3'
_refine_ls_weighting_scheme calc
_refine_ls_wR_factor_gt 0.1851
_refine_ls_wR_factor_ref 0.1956
_reflns_number_gt 10321
_reflns_number_total 12934
_reflns_threshold_expression I>2\s(I)
_cod_data_source_file c1dt11286d.txt
_cod_data_source_block compound-(4)
_cod_original_cell_volume 10150.4(26)
_cod_original_sg_symbol_H-M 'R 3'
_cod_database_code 7017636

loop_
_symmetry_equiv_pos_as_xyz
'x, y, z'
'-y, x-y, z'
'-x+y, -x, z'
'x+2/3, y+1/3, z+1/3'
'-y+2/3, x-y+1/3, z+1/3'
'-x+y+2/3, -x+1/3, z+1/3'
'x+1/3, y+2/3, z+2/3'
'-y+1/3, x-y+2/3, z+2/3'
'-x+y+1/3, -x+2/3, z+2/3'

loop_
_atom_site_label
_atom_site_type_symbol
_atom_site_fract_x
_atom_site_fract_y
_atom_site_fract_z
_atom_site_U_iso_or_equiv
_atom_site_adp_type
_atom_site_occupancy
_atom_site_symmetry_multiplicity
_atom_site_calc_flag
_atom_site_refinement_flags
Cu1 Cu 0.75511(4) 0.48830(4) 0.054490(11) 0.03279(14) Uani 1 1 d .
O1 O 0.8053(2) 0.3862(2) 0.06418(8) 0.0346(7) Uani 1 1 d .
C1 C 0.9056(3) 0.4172(3) 0.06676(10) 0.0320(9) Uani 1 1 d .
C2 C 0.9318(4) 0.3674(4) 0.08661(12) 0.0430(12) Uani 1 1 d .
C3 C 1.0332(4) 0.3964(3) 0.08904(13) 0.0457(13) Uani 1 1 d .
H3 H 1.0524 0.3630 0.1018 0.055 Uiso 1 1 calc R
C4 C 1.1070(4) 0.4727(4) 0.07328(16) 0.0532(16) Uani 1 1 d .
C5 C 1.0778(4) 0.5193(4) 0.05492(14) 0.0507(15) Uani 1 1 d .
H5 H 1.1270 0.5718 0.0441 0.061 Uiso 1 1 calc R
C6 C 0.9780(4) 0.4919(3) 0.05173(11) 0.0322(10) Uani 1 1 d .
C7 C 0.9496(4) 0.5459(4) 0.02973(12) 0.0412(11) Uani 1 1 d .
H7A H 1.0114 0.5987 0.0210 0.062 Uiso 1 1 calc R
H7B H 0.9083 0.4970 0.0156 0.062 Uiso 1 1 calc R
N1 N 0.8931(3) 0.5918(3) 0.04144(9) 0.0365(9) Uani 1 1 d .
H1 H 0.8830 0.6257 0.0273 0.055 Uiso 1 1 calc R
C8 C 0.9468(3) 0.6682(3) 0.06317(11) 0.0363(10) Uani 1 1 d .
H8 H 0.9811 0.6428 0.0753 0.054 Uiso 1 1 calc R
C9 C 1.0266(4) 0.7704(4) 0.05148(14) 0.0494(14) Uani 1 1 d .
H9A H 1.0782 0.7628 0.0415 0.074 Uiso 1 1 calc R
H9B H 0.9949 0.7957 0.0387 0.074 Uiso 1 1 calc R
C10 C 1.0755(4) 0.8449(4) 0.07505(15) 0.0539(15) Uani 1 1 d .
H10A H 1.1109 0.8215 0.0871 0.081 Uiso 1 1 calc R
H10B H 1.1253 0.9114 0.0678 0.081 Uiso 1 1 calc R
C11 C 0.9952(4) 0.8542(4) 0.09131(14) 0.0501(14) Uani 1 1 d .
H11A H 1.0275 0.9016 0.1065 0.075 Uiso 1 1 calc R
H11B H 0.9624 0.8811 0.0795 0.075 Uiso 1 1 calc R
C12 C 0.9168(4) 0.7527(4) 0.10242(14) 0.0506(14) Uani 1 1 d .
H12A H 0.8647 0.7598 0.1123 0.076 Uiso 1 1 calc R
H12B H 0.9487 0.7282 0.1154 0.076 Uiso 1 1 calc R
C13 C 0.8681(4) 0.6766(3) 0.07954(11) 0.0365(10) Uani 1 1 d .
H13 H 0.8325 0.7002 0.0673 0.055 Uiso 1 1 calc R
N2 N 0.7956(3) 0.5735(3) 0.08867(9) 0.0349(9) Uani 1 1 d .
H2 H 0.8301 0.5520 0.0997 0.052 Uiso 1 1 calc R
C14 C 0.8531(4) 0.2926(4) 0.10400(11) 0.0433(11) Uani 1 1 d .
H14A H 0.8191 0.3239 0.1135 0.065 Uiso 1 1 calc R
H14B H 0.8841 0.2702 0.1179 0.065 Uiso 1 1 calc R
C15 C 1.2162(5) 0.5024(5) 0.0768(3) 0.094(3) Uani 1 1 d .
H15A H 1.2365 0.5227 0.0956 0.141 Uiso 1 1 calc R
H15B H 1.2577 0.5584 0.0647 0.141 Uiso 1 1 calc R
H15C H 1.2249 0.4452 0.0724 0.141 Uiso 1 1 calc R
Cu2 Cu 0.93351(4) 0.84506(4) -0.054914(11) 0.03289(14) Uani 1 1 d .
O2 O 1.0857(2) 0.9469(2) -0.06461(8) 0.0339(7) Uani 1 1 d .
C16 C 1.1552(3) 0.9164(3) -0.06719(10) 0.0326(9) Uani 1 1 d .
C17 C 1.2310(3) 0.9666(4) -0.08727(13) 0.0450(13) Uani 1 1 d .
C18 C 1.3026(4) 0.9364(4) -0.08968(14) 0.0488(14) Uani 1 1 d .
H18 H 1.3548 0.9694 -0.1026 0.059 Uiso 1 1 calc R
C19 C 1.3007(4) 0.8603(4) -0.07401(16) 0.0547(16) Uani 1 1 d .
C20 C 1.2251(4) 0.8140(4) -0.05570(14) 0.0483(14) Uani 1 1 d .
H20 H 1.2214 0.7611 -0.0450 0.058 Uiso 1 1 calc R
C21 C 1.1530(3) 0.8422(3) -0.05229(11) 0.0321(10) Uani 1 1 d .
C22 C 1.0706(4) 0.7874(4) -0.03027(12) 0.0414(11) Uani 1 1 d .
H22A H 1.0797 0.7343 -0.0218 0.062 Uiso 1 1 calc R
H22B H 1.0784 0.8358 -0.0160 0.062 Uiso 1 1 calc R
N3 N 0.9676(3) 0.7417(3) -0.04190(9) 0.0348(8) Uani 1 1 d .
H3A H 0.9238 0.7081 -0.0277 0.052 Uiso 1 1 calc R
C23 C 0.9450(3) 0.6644(3) -0.06354(11) 0.0367(10) Uani 1 1 d .
H23 H 1.0046 0.6895 -0.0757 0.055 Uiso 1 1 calc R
C24 C 0.9224(4) 0.5637(4) -0.05201(13) 0.0484(14) Uani 1 1 d .
H24A H 0.8649 0.5385 -0.0394 0.073 Uiso 1 1 calc R
H24B H 0.9812 0.5713 -0.0419 0.073 Uiso 1 1 calc R
C25 C 0.8970(4) 0.4879(4) -0.07585(15) 0.0549(15) Uani 1 1 d .
H25A H 0.9553 0.5117 -0.0881 0.082 Uiso 1 1 calc R
H25B H 0.8810 0.4215 -0.0687 0.082 Uiso 1 1 calc R
C26 C 0.8069(4) 0.4792(4) -0.09133(15) 0.0530(15) Uani 1 1 d .
H26A H 0.7487 0.4545 -0.0789 0.080 Uiso 1 1 calc R
H26B H 0.7888 0.4300 -0.1062 0.080 Uiso 1 1 calc R
C27 C 0.8306(4) 0.5813(4) -0.10315(15) 0.0510(14) Uani 1 1 d .
H27A H 0.8872 0.6053 -0.1160 0.077 Uiso 1 1 calc R
H27B H 0.7716 0.5744 -0.1130 0.077 Uiso 1 1 calc R
C28 C 0.8581(4) 0.6569(3) -0.07988(11) 0.0372(10) Uani 1 1 d .
H28 H 0.7987 0.6334 -0.0677 0.056 Uiso 1 1 calc R
N4 N 0.8892(3) 0.7594(3) -0.08902(9) 0.0363(9) Uani 1 1 d .
H4 H 0.9452 0.7807 -0.1000 0.054 Uiso 1 1 calc R
C29 C 1.2280(4) 1.0408(4) -0.10465(11) 0.0438(12) Uani 1 1 d .
H29A H 1.1631 1.0098 -0.1143 0.066 Uiso 1 1 calc R
H29B H 1.2819 1.0634 -0.1183 0.066 Uiso 1 1 calc R
C30 C 1.3805(5) 0.8306(5) -0.0779(2) 0.088(3) Uani 1 1 d .
H30A H 1.4128 0.8546 -0.0956 0.131 Uiso 1 1 calc R
H30B H 1.3493 0.7575 -0.0771 0.131 Uiso 1 1 calc R
H30C H 1.4308 0.8607 -0.0635 0.131 Uiso 1 1 calc R
C111 C 0.7308(9) 0.5821(9) 0.0019(2) 0.027(2) Uiso 0.33 1 d P
C112 C 0.6482(14) 0.5827(14) -0.0156(4) 0.051(4) Uiso 0.33 1 d P
H11C H 0.6477 0.5551 -0.0336 0.077 Uiso 0.33 1 calc PR
H11D H 0.6616 0.6516 -0.0176 0.077 Uiso 0.33 1 calc PR
H11E H 0.5830 0.5417 -0.0069 0.077 Uiso 0.33 1 calc PR
C113 C 0.8162(9) 0.7514(9) -0.0025(2) 0.027(2) Uiso 0.33 1 d P
C114 C 0.7230(15) 0.7333(16) 0.0134(4) 0.056(4) Uiso 0.33 1 d P
H11F H 0.6714 0.7276 0.0007 0.084 Uiso 0.33 1 calc PR
H11G H 0.7410 0.7896 0.0257 0.084 Uiso 0.33 1 calc PR
H11H H 0.6972 0.6713 0.0238 0.084 Uiso 0.33 1 calc PR
O21 O 0.8179(5) 0.6670(5) -0.00010(14) 0.0491(13) Uiso 0.67 1 d P
O22 O 0.7092(8) 0.5041(8) 0.0159(2) 0.040(2) Uiso 0.33 1 d P
O23 O 0.8707(9) 0.8271(9) -0.0165(2) 0.043(2) Uiso 0.33 1 d P
O211 O 0.7136(5) 0.4321(5) 0.01660(13) 0.0252(13) Uiso 0.44 1 d P
C211 C 0.6526(9) 0.3656(9) 0.0054(2) 0.0054(19) Uiso 0.22 1 d PD
C212 C 0.6667 0.3333 -0.0236(3) 0.042(3) Uiso 0.67 3 d SPD
O311 O 0.9481(5) 0.9010(5) -0.01765(13) 0.0245(12) Uiso 0.44 1 d P
C311 C 0.9536(10) 0.9671(10) -0.0062(3) 0.009(2) Uiso 0.22 1 d PD
C312 C 1.0000 1.0000 0.0233(3) 0.049(3) Uiso 0.67 3 d SPD
O41 O 1.0350(6) 0.8129(6) -0.13237(16) 0.0392(17) Uiso 0.44 1 d P
O42 O 1.1324(16) 0.7423(16) -0.1334(4) 0.127(6) Uiso 0.44 1 d P
C41 C 1.1077(15) 0.7989(15) -0.1429(4) 0.076(5) Uiso 0.44 1 d P
C42 C 1.1701(17) 0.9067(16) -0.1624(4) 0.088(6) Uiso 0.44 1 d P
H42A H 1.1364 0.8958 -0.1799 0.131 Uiso 0.44 1 calc PR
H42B H 1.2395 0.9225 -0.1653 0.131 Uiso 0.44 1 calc PR
H42C H 1.1698 0.9625 -0.1530 0.131 Uiso 0.44 1 calc PR
O51 O 0.8887(6) 0.5210(6) 0.13211(16) 0.0394(17) Uiso 0.44 1 d P
O52 O 1.0576(15) 0.5940(16) 0.1323(4) 0.122(6) Uiso 0.44 1 d P
C51 C 0.9766(15) 0.5363(15) 0.1421(4) 0.077(5) Uiso 0.44 1 d P
C52 C 0.9322(17) 0.4251(17) 0.1609(5) 0.092(6) Uiso 0.44 1 d P
H52A H 0.8768 0.4162 0.1725 0.137 Uiso 0.44 1 calc PR
H52B H 0.9866 0.4293 0.1722 0.137 Uiso 0.44 1 calc PR
H52C H 0.9087 0.3680 0.1485 0.137 Uiso 0.44 1 calc PR

loop_
_atom_site_aniso_label
_atom_site_aniso_U_11
_atom_site_aniso_U_22
_atom_site_aniso_U_33
_atom_site_aniso_U_23
_atom_site_aniso_U_13
_atom_site_aniso_U_12
Cu1 0.0255(3) 0.0296(3) 0.0460(3) -0.0029(2) -0.0033(2) 0.0158(2)
O1 0.0249(15) 0.0255(15) 0.054(2) -0.0002(14) -0.0017(13) 0.0131(13)
C1 0.026(2) 0.0229(18) 0.049(3) -0.0056(17) -0.0002(18) 0.0134(16)
C2 0.031(2) 0.031(2) 0.071(3) -0.021(2) -0.020(2) 0.018(2)
C3 0.031(2) 0.023(2) 0.084(4) -0.010(2) -0.020(2) 0.0141(19)
C4 0.028(2) 0.024(2) 0.108(5) -0.006(3) -0.009(3) 0.014(2)
C5 0.034(2) 0.020(2) 0.098(5) -0.008(2) 0.007(3) 0.0131(19)
C6 0.026(2) 0.024(2) 0.051(3) -0.0075(18) -0.0026(18) 0.0158(17)
C7 0.030(2) 0.027(2) 0.064(3) -0.002(2) 0.005(2) 0.0116(18)
N1 0.0263(18) 0.0259(18) 0.056(3) 0.0016(17) 0.0036(16) 0.0122(15)
C8 0.030(2) 0.024(2) 0.058(3) 0.0009(19) -0.002(2) 0.0152(18)
C9 0.029(2) 0.031(2) 0.090(4) 0.002(3) 0.012(3) 0.017(2)
C10 0.029(2) 0.026(2) 0.102(5) -0.010(3) -0.002(3) 0.010(2)
C11 0.032(2) 0.025(2) 0.092(4) -0.007(2) 0.006(3) 0.014(2)
C12 0.037(3) 0.024(2) 0.088(4) -0.011(2) 0.002(3) 0.013(2)
C13 0.030(2) 0.026(2) 0.053(3) -0.0025(19) 0.002(2) 0.0131(18)
N2 0.0259(18) 0.0286(18) 0.054(3) 0.0003(16) -0.0018(16) 0.0162(15)
C14 0.049(3) 0.035(2) 0.051(3) -0.004(2) -0.007(2) 0.024(2)
C15 0.032(3) 0.034(3) 0.209(11) 0.013(4) -0.017(5) 0.011(3)
Cu2 0.0235(3) 0.0292(3) 0.0466(3) -0.0027(2) 0.0004(2) 0.0137(2)
O2 0.0200(14) 0.0272(15) 0.056(2) 0.0002(14) 0.0018(13) 0.0130(12)
C16 0.0224(19) 0.0190(17) 0.052(3) -0.0052(17) -0.0068(18) 0.0070(15)
C17 0.021(2) 0.033(2) 0.076(4) -0.027(2) -0.006(2) 0.0107(18)
C18 0.024(2) 0.023(2) 0.094(4) -0.013(2) 0.011(2) 0.0074(18)
C19 0.025(2) 0.034(3) 0.107(5) -0.014(3) 0.001(3) 0.017(2)
C20 0.024(2) 0.021(2) 0.095(4) -0.001(2) -0.009(2) 0.0073(17)
C21 0.0192(19) 0.024(2) 0.047(3) -0.0056(18) -0.0019(17) 0.0070(16)
C22 0.035(2) 0.030(2) 0.059(3) -0.005(2) -0.009(2) 0.017(2)
N3 0.0259(18) 0.0257(18) 0.050(2) 0.0038(16) -0.0014(16) 0.0111(15)
C23 0.025(2) 0.023(2) 0.060(3) -0.0013(19) -0.0004(19) 0.0094(17)
C24 0.029(2) 0.031(2) 0.083(4) -0.001(2) -0.011(2) 0.013(2)
C25 0.039(3) 0.027(2) 0.100(5) -0.006(3) -0.010(3) 0.018(2)
C26 0.032(3) 0.023(2) 0.096(5) -0.012(2) -0.020(3) 0.0083(19)
C27 0.028(2) 0.024(2) 0.096(4) -0.009(2) -0.014(3) 0.0092(18)
C28 0.028(2) 0.025(2) 0.058(3) 0.0027(19) -0.001(2) 0.0135(18)
N4 0.0263(18) 0.0317(19) 0.054(3) -0.0013(17) 0.0017(16) 0.0167(16)
C29 0.034(2) 0.036(2) 0.050(3) -0.007(2) 0.005(2) 0.008(2)
C30 0.042(3) 0.045(4) 0.182(10) 0.014(5) 0.027(5) 0.026(3)

loop_
_atom_type_symbol
_atom_type_description
_atom_type_scat_dispersion_real
_atom_type_scat_dispersion_imag
_atom_type_scat_source
C C 0.0033 0.0016 'International Tables Vol C Tables 4.2.6.8 and 6.1.1.4'
H H 0.0000 0.0000 'International Tables Vol C Tables 4.2.6.8 and 6.1.1.4'
N N 0.0061 0.0033 'International Tables Vol C Tables 4.2.6.8 and 6.1.1.4'
O O 0.0106 0.0060 'International Tables Vol C Tables 4.2.6.8 and 6.1.1.4'
Cu Cu 0.3201 1.2651 'International Tables Vol C Tables 4.2.6.8 and 6.1.1.4'

loop_
_geom_angle_atom_site_label_1
_geom_angle_atom_site_label_2
_geom_angle_atom_site_label_3
_geom_angle
_geom_angle_site_symmetry_1
_geom_angle_site_symmetry_3
O1 Cu1 N1 163.35(14) 2_655 .
O1 Cu1 O211 88.0(2) 2_655 .
N1 Cu1 O211 91.5(2) . .
O1 Cu1 N2 92.75(15) 2_655 .
N1 Cu1 N2 83.85(17) . .
O211 Cu1 N2 166.1(2) . .
O1 Cu1 O22 86.4(3) 2_655 .
N1 Cu1 O22 84.3(3) . .
O211 Cu1 O22 32.3(4) . .
N2 Cu1 O22 133.9(3) . .
O1 Cu1 O1 105.08(17) 2_655 .
N1 Cu1 O1 91.57(15) . .
O211 Cu1 O1 92.6(2) . .
N2 Cu1 O1 100.58(15) . .
O22 Cu1 O1 124.2(3) . .
C1 O1 Cu1 108.9(3) . 3_665
C1 O1 Cu1 121.7(3) . .
Cu1 O1 Cu1 123.91(16) 3_665 .
C6 C1 O1 123.3(4) . .
C6 C1 C2 120.1(4) . .
O1 C1 C2 116.7(4) . .
C3 C2 C1 117.4(5) . .
C3 C2 C14 123.7(5) . .
C1 C2 C14 118.8(4) . .
C4 C3 C2 122.1(5) . .
C4 C3 H3 118.9 . .
C2 C3 H3 118.9 . .
C5 C4 C3 118.0(5) . .
C5 C4 C15 121.7(6) . .
C3 C4 C15 120.3(6) . .
C4 C5 C6 121.6(5) . .
C4 C5 H5 119.2 . .
C6 C5 H5 119.2 . .
C1 C6 C5 120.9(5) . .
C1 C6 C7 120.2(4) . .
C5 C6 C7 118.8(5) . .
N1 C7 C6 111.8(4) . .
N1 C7 H7A 109.3 . .
C6 C7 H7A 109.3 . .
N1 C7 H7B 109.3 . .
C6 C7 H7B 109.3 . .
H7A C7 H7B 107.9 . .
C7 N1 C8 115.3(4) . .
C7 N1 Cu1 112.6(3) . .
C8 N1 Cu1 110.0(3) . .
C7 N1 H1 106.1 . .
C8 N1 H1 106.1 . .
Cu1 N1 H1 106.1 . .
N1 C8 C13 107.3(4) . .
N1 C8 C9 112.2(4) . .
C13 C8 C9 112.0(4) . .
N1 C8 H8 108.4 . .
C13 C8 H8 108.4 . .
C9 C8 H8 108.4 . .
C10 C9 C8 108.7(5) . .
C10 C9 H9A 110.0 . .
C8 C9 H9A 110.0 . .
C10 C9 H9B 110.0 . .
C8 C9 H9B 110.0 . .
H9A C9 H9B 108.3 . .
C11 C10 C9 110.3(4) . .
C11 C10 H10A 109.6 . .
C9 C10 H10A 109.6 . .
C11 C10 H10B 109.6 . .
C9 C10 H10B 109.6 . .
H10A C10 H10B 108.1 . .
C12 C11 C10 110.8(4) . .
C12 C11 H11A 109.5 . .
C10 C11 H11A 109.5 . .
C12 C11 H11B 109.5 . .
C10 C11 H11B 109.5 . .
H11A C11 H11B 108.1 . .
C11 C12 C13 110.8(5) . .
C11 C12 H12A 109.5 . .
C13 C12 H12A 109.5 . .
C11 C12 H12B 109.5 . .
C13 C12 H12B 109.5 . .
H12A C12 H12B 108.1 . .
N2 C13 C8 106.0(4) . .
N2 C13 C12 114.5(4) . .
C8 C13 C12 110.7(4) . .
N2 C13 H13 108.5 . .
C8 C13 H13 108.5 . .
C12 C13 H13 108.5 . .
C14 N2 C13 116.7(4) 2_655 .
C14 N2 Cu1 111.8(3) 2_655 .
C13 N2 Cu1 105.2(3) . .
C14 N2 H2 107.6 2_655 .
C13 N2 H2 107.6 . .
Cu1 N2 H2 107.6 . .
C2 C14 N2 112.6(4) . 3_665
C2 C14 H14A 109.1 . .
N2 C14 H14A 109.1 3_665 .
C2 C14 H14B 109.1 . .
N2 C14 H14B 109.1 3_665 .
H14A C14 H14B 107.8 . .
C4 C15 H15A 109.5 . .
C4 C15 H15B 109.5 . .
H15A C15 H15B 109.5 . .
C4 C15 H15C 109.5 . .
H15A C15 H15C 109.5 . .
H15B C15 H15C 109.5 . .
O2 Cu2 O311 87.8(2) 3_675 .
O2 Cu2 N3 163.19(14) 3_675 .
O311 Cu2 N3 91.7(2) . .
O2 Cu2 N4 93.08(15) 3_675 .
O311 Cu2 N4 166.3(2) . .
N3 Cu2 N4 83.49(16) . .
O2 Cu2 O23 86.7(3) 3_675 .
O311 Cu2 O23 33.2(4) . .
N3 Cu2 O23 83.8(3) . .
N4 Cu2 O23 133.2(3) . .
O2 Cu2 O2 105.21(17) 3_675 .
O311 Cu2 O2 92.6(2) . .
N3 Cu2 O2 91.59(14) . .
N4 Cu2 O2 100.43(15) . .
O23 Cu2 O2 124.8(3) . .
C16 O2 Cu2 108.7(2) . 2_765
C16 O2 Cu2 122.0(3) . .
Cu2 O2 Cu2 123.78(16) 2_765 .
C21 C16 O2 123.2(4) . .
C21 C16 C17 120.4(4) . .
O2 C16 C17 116.5(4) . .
C18 C17 C16 116.5(5) . .
C18 C17 C29 123.6(5) . .
C16 C17 C29 119.8(4) . .
C19 C18 C17 123.0(5) . .
C19 C18 H18 118.5 . .
C17 C18 H18 118.5 . .
C20 C19 C18 117.5(5) . .
C20 C19 C30 122.3(6) . .
C18 C19 C30 120.1(6) . .
C19 C20 C21 121.7(5) . .
C19 C20 H20 119.2 . .
C21 C20 H20 119.2 . .
C16 C21 C20 121.0(5) . .
C16 C21 C22 120.6(4) . .
C20 C21 C22 118.4(5) . .
N3 C22 C21 111.9(4) . .
N3 C22 H22A 109.2 . .
C21 C22 H22A 109.2 . .
N3 C22 H22B 109.2 . .
C21 C22 H22B 109.2 . .
H22A C22 H22B 107.9 . .
C22 N3 C23 114.7(4) . .
C22 N3 Cu2 112.7(3) . .
C23 N3 Cu2 110.5(3) . .
C22 N3 H3A 106.1 . .
C23 N3 H3A 106.1 . .
Cu2 N3 H3A 106.1 . .
N3 C23 C28 106.5(4) . .
N3 C23 C24 112.7(4) . .
C28 C23 C24 112.2(4) . .
N3 C23 H23 108.4 . .
C28 C23 H23 108.4 . .
C24 C23 H23 108.4 . .
C23 C24 C25 109.0(5) . .
C23 C24 H24A 109.9 . .
C25 C24 H24A 109.9 . .
C23 C24 H24B 109.9 . .
C25 C24 H24B 109.9 . .
H24A C24 H24B 108.3 . .
C26 C25 C24 108.5(5) . .
C26 C25 H25A 110.0 . .
C24 C25 H25A 110.0 . .
C26 C25 H25B 110.0 . .
C24 C25 H25B 110.0 . .
H25A C25 H25B 108.4 . .
C25 C26 C27 111.0(4) . .
C25 C26 H26A 109.4 . .
C27 C26 H26A 109.4 . .
C25 C26 H26B 109.4 . .
C27 C26 H26B 109.4 . .
H26A C26 H26B 108.0 . .
C28 C27 C26 109.0(5) . .
C28 C27 H27A 109.9 . .
C26 C27 H27A 109.9 . .
C28 C27 H27B 109.9 . .
C26 C27 H27B 109.9 . .
H27A C27 H27B 108.3 . .
N4 C28 C23 106.2(4) . .
N4 C28 C27 113.7(4) . .
C23 C28 C27 110.7(4) . .
N4 C28 H28 108.7 . .
C23 C28 H28 108.7 . .
C27 C28 H28 108.7 . .
C28 N4 C29 116.1(4) . 3_675
C28 N4 Cu2 105.4(3) . .
C29 N4 Cu2 111.9(3) 3_675 .
C28 N4 H4 107.7 . .
C29 N4 H4 107.7 3_675 .
Cu2 N4 H4 107.7 . .
C17 C29 N4 112.1(4) . 2_765
C17 C29 H29A 109.2 . .
N4 C29 H29A 109.2 2_765 .
C17 C29 H29B 109.2 . .
N4 C29 H29B 109.2 2_765 .
H29A C29 H29B 107.9 . .
C19 C30 H30A 109.5 . .
C19 C30 H30B 109.5 . .
H30A C30 H30B 109.5 . .
C19 C30 H30C 109.5 . .
H30A C30 H30C 109.5 . .
H30B C30 H30C 109.5 . .
O22 C111 O21 128.8(11) . .
O22 C111 C112 118.8(13) . .
O21 C111 C112 112.5(11) . .
C111 C112 H11C 109.5 . .
C111 C112 H11D 109.5 . .
H11C C112 H11D 109.5 . .
C111 C112 H11E 109.5 . .
H11C C112 H11E 109.5 . .
H11D C112 H11E 109.5 . .
O23 C113 O21 129.5(12) . .
O23 C113 C114 125.6(13) . .
O21 C113 C114 104.6(11) . .
C113 C114 H11F 109.5 . .
C113 C114 H11G 109.5 . .
H11F C114 H11G 109.5 . .
C113 C114 H11H 109.5 . .
H11F C114 H11H 109.5 . .
H11G C114 H11H 109.5 . .
C113 O21 C111 118.0(9) . .
O211 O22 C111 144.4(12) . .
C111 O22 C211 131.0(10) . .
O211 O22 Cu1 70.8(6) . .
C111 O22 Cu1 131.2(9) . .
C211 O22 Cu1 96.2(6) . .
O311 O23 C113 145.2(12) . .
O311 O23 Cu2 69.2(6) . .
C113 O23 Cu2 132.5(10) . .
C211 O211 O22 115.9(10) . .
C211 O211 C211 49.7(12) . 3_665
O22 O211 C211 155.0(9) . 3_665
C211 O211 Cu1 141.4(8) . .
O22 O211 Cu1 76.8(6) . .
C211 O211 Cu1 127.7(6) 3_665 .
C211 C211 C211 60.000(4) 2_655 3_665
C211 C211 O211 129.6(11) 2_655 .
C211 C211 O211 78.6(13) 3_665 .
C211 C211 O211 51.6(11) 2_655 2_655
C211 C211 O211 106.1(10) 3_665 2_655
O211 C211 O211 127.4(11) . 2_655
C211 C211 C212 69.4(4) 2_655 .
C211 C211 C212 69.4(4) 3_665 .
O211 C211 C212 123.4(10) . .
O211 C211 C212 106.1(8) 2_655 .
C211 C211 O22 160.9(9) 2_655 .
C211 C211 O22 108.1(13) 3_665 .
O211 C211 O22 127.5(9) 2_655 .
C212 C211 O22 122.7(8) . .
C311 O311 O23 115.8(11) . .
C311 O311 C311 49.4(12) . 2_765
O23 O311 C311 153.7(9) . 2_765
C311 O311 Cu2 142.4(8) . .
O23 O311 Cu2 77.6(6) . .
C311 O311 Cu2 128.0(7) 2_765 .
C311 C311 C311 60.000(7) 3_675 2_765
C311 C311 O311 130.0(12) 3_675 .
C311 C311 O311 79.6(14) 2_765 .
C311 C311 O311 51.0(11) 3_675 3_675
C311 C311 O311 105.4(11) 2_765 3_675
O311 C311 O311 126.5(12) . 3_675
C311 C311 C312 69.7(5) 3_675 .
C311 C311 C312 69.7(5) 2_765 .
O311 C311 C312 124.4(10) . .
O311 C311 C312 106.2(8) 3_675 .
O42 C41 O41 124(2) . .
O42 C41 C42 133(2) . .
O41 C41 C42 99.7(14) . .
C41 C42 H42A 109.5 . .
C41 C42 H42B 109.5 . .
H42A C42 H42B 109.5 . .
C41 C42 H42C 109.5 . .
H42A C42 H42C 109.5 . .
H42B C42 H42C 109.5 . .
O52 C51 O51 124.1(19) . .
O52 C51 C52 133(2) . .
O51 C51 C52 99.0(15) . .
C51 C52 H52A 109.5 . .
C51 C52 H52B 109.5 . .
H52A C52 H52B 109.5 . .
C51 C52 H52C 109.5 . .
H52A C52 H52C 109.5 . .
H52B C52 H52C 109.5 . .

loop_
_geom_bond_atom_site_label_1
_geom_bond_atom_site_label_2
_geom_bond_distance
_geom_bond_site_symmetry_2
Cu1 O1 1.946(3) 2_655
Cu1 N1 2.022(4) .
Cu1 O211 2.026(7) .
Cu1 N2 2.035(4) .
Cu1 O22 2.088(11) .
Cu1 O1 2.125(3) .
O1 C1 1.378(5) .
O1 Cu1 1.946(3) 3_665
C1 C6 1.355(7) .
C1 C2 1.422(7) .
C2 C3 1.399(7) .
C2 C14 1.462(8) .
C3 C4 1.394(9) .
C3 H3 0.9500 .
C4 C5 1.366(9) .
C4 C15 1.516(8) .
C5 C6 1.385(7) .
C5 H5 0.9500 .
C6 C7 1.558(7) .
C7 N1 1.486(6) .
C7 H7A 0.9900 .
C7 H7B 0.9900 .
N1 C8 1.499(6) .
N1 H1 0.9300 .
C8 C13 1.516(7) .
C8 C9 1.546(7) .
C8 H8 1.0000 .
C9 C10 1.541(9) .
C9 H9A 0.9900 .
C9 H9B 0.9900 .
C10 C11 1.540(8) .
C10 H10A 0.9900 .
C10 H10B 0.9900 .
C11 C12 1.523(7) .
C11 H11A 0.9900 .
C11 H11B 0.9900 .
C12 C13 1.527(7) .
C12 H12A 0.9900 .
C12 H12B 0.9900 .
C13 N2 1.483(6) .
C13 H13 1.0000 .
N2 C14 1.479(6) 2_655
N2 H2 0.9300 .
C14 N2 1.479(6) 3_665
C14 H14A 0.9900 .
C14 H14B 0.9900 .
C15 H15A 0.9800 .
C15 H15B 0.9800 .
C15 H15C 0.9800 .
Cu2 O2 1.949(3) 3_675
Cu2 O311 1.996(7) .
Cu2 N3 2.016(4) .
Cu2 N4 2.035(4) .
Cu2 O23 2.085(11) .
Cu2 O2 2.123(3) .
O2 C16 1.374(5) .
O2 Cu2 1.949(3) 2_765
C16 C21 1.346(7) .
C16 C17 1.429(7) .
C17 C18 1.399(7) .
C17 C29 1.449(8) .
C18 C19 1.394(9) .
C18 H18 0.9500 .
C19 C20 1.361(9) .
C19 C30 1.524(8) .
C20 C21 1.391(7) .
C20 H20 0.9500 .
C21 C22 1.560(7) .
C22 N3 1.492(6) .
C22 H22A 0.9900 .
C22 H22B 0.9900 .
N3 C23 1.505(6) .
N3 H3A 0.9300 .
C23 C28 1.517(7) .
C23 C24 1.521(7) .
C23 H23 1.0000 .
C24 C25 1.564(9) .
C24 H24A 0.9900 .
C24 H24B 0.9900 .
C25 C26 1.531(8) .
C25 H25A 0.9900 .
C25 H25B 0.9900 .
C26 C27 1.542(8) .
C26 H26A 0.9900 .
C26 H26B 0.9900 .
C27 C28 1.537(8) .
C27 H27A 0.9900 .
C27 H27B 0.9900 .
C28 N4 1.474(6) .
C28 H28 1.0000 .
N4 C29 1.499(6) 3_675
N4 H4 0.9300 .
C29 N4 1.499(6) 2_765
C29 H29A 0.9900 .
C29 H29B 0.9900 .
C30 H30A 0.9800 .
C30 H30B 0.9800 .
C30 H30C 0.9800 .
C111 O22 1.277(16) .
C111 O21 1.330(14) .
C111 C112 1.54(2) .
C112 H11C 0.9800 .
C112 H11D 0.9800 .
C112 H11E 0.9800 .
C113 O23 1.248(17) .
C113 O21 1.320(14) .
C113 C114 1.53(2) .
C114 H11F 0.9800 .
C114 H11G 0.9800 .
C114 H11H 0.9800 .
O22 O211 1.146(13) .
O22 C211 1.929(16) .
O23 O311 1.168(13) .
O211 C211 1.130(14) .
O211 C211 1.413(13) 3_665
C211 C211 1.10(2) 2_655
C211 C211 1.10(2) 3_665
C211 O211 1.413(13) 2_655
C211 C212 1.565(17) .
C212 C211 1.565(17) 3_665
C212 C211 1.565(17) 2_655
O311 C311 1.130(15) .
O311 C311 1.429(14) 2_765
C311 C311 1.10(2) 3_675
C311 C311 1.10(2) 2_765
C311 O311 1.429(14) 3_675
C311 C312 1.589(18) .
C312 C311 1.589(18) 3_675
C312 C311 1.589(18) 2_765
O41 C41 1.35(2) .
O42 C41 1.21(3) .
C41 C42 1.74(3) .
C42 H42A 0.9800 .
C42 H42B 0.9800 .
C42 H42C 0.9800 .
O51 C51 1.35(2) .
O52 C51 1.21(3) .
C51 C52 1.76(3) .
C52 H52A 0.9800 .
C52 H52B 0.9800 .
C52 H52C 0.9800 .
